data_2240746
loop_
_publ_author_name
'Shahid, Muhammad'
'Munawar, Munawar Ali'
'Tahir, Muhammad Nawaz'
'Salim, Muhammad'
'Malik, Khizar Iqbal'

_publ_section_title
;
 Crystal structure of
 (4<i>Z</i>)-4-[(2<i>E</i>)-3-(2-chlorophenyl)-1-hydroxyprop-2-en-1-ylidene]-3-methyl-1-phenyl-1<i>H</i>-pyrazol-5(4<i>H</i>)-one
;
_journal_coeditor_code HB7419
_journal_issue 6
_journal_name_full 'Acta Crystallographica Section E'
_journal_page_first o407
_journal_page_last o408
_journal_paper_doi 10.1107/S2056989015009020
_journal_volume 71
_journal_year 2015
_chemical_formula_iupac 'C19 H15 Cl N2 O2'
_chemical_formula_moiety 'C19 H15 Cl N2 O2'
_chemical_formula_sum 'C19 H15 Cl N2 O2'
_chemical_formula_weight 338.78
_chemical_name_systematic
(4<i>Z</i>)-4-[(2<i>E</i>)-3-(2-Chlorophenyl)-1-hydroxyprop-2-en-1-ylidene]-3-methyl-1-phenyl-1<i>H</i>-pyrazol-5(4<i>H</i>)-one
_space_group_crystal_system orthorhombic
_space_group_IT_number 19
_space_group_name_Hall 'P 2ac 2ab'
_space_group_name_H-M_alt 'P 21 21 21'
_symmetry_space_group_name_Hall 'P 2ac 2ab'
_symmetry_space_group_name_H-M 'P 21 21 21'
_atom_sites_solution_hydrogens geom
_atom_sites_solution_primary direct
_atom_sites_solution_secondary difmap
_audit_creation_method SHELXL-97
_cell_angle_alpha 90
_cell_angle_beta 90
_cell_angle_gamma 90
_cell_formula_units_Z 4
_cell_length_a 7.2348(3)
_cell_length_b 12.8737(6)
_cell_length_c 17.7843(7)
_cell_measurement_reflns_used 2455
_cell_measurement_temperature 296(2)
_cell_measurement_theta_max 27.00
_cell_measurement_theta_min 2.290
_cell_volume 1656.41(12)
_computing_cell_refinement
;
SAINT (Bruker, 2007)
;
_computing_data_collection
;
APEX2 (Bruker, 2007)
;
_computing_data_reduction
;
SAINT (Bruker, 2007)
;
_computing_molecular_graphics
;
ORTEP-3 for Windows (Farrugia, 2012) and PLATON (Spek, 2009)
;
_computing_publication_material
;
WinGX (Farrugia, 2012) and PLATON (Spek, 2009)
;
_computing_structure_refinement
;
SHELXL2014  (Sheldrick, 2015)
;
_computing_structure_solution
;
SHELXS97 (Sheldrick, 2008)
;
_diffrn_ambient_temperature 296(2)
_diffrn_detector_area_resol_mean 7.70
_diffrn_measured_fraction_theta_full 0.999
_diffrn_measured_fraction_theta_max 0.999
_diffrn_measurement_device_type 'Bruker Kappa APEXII CCD'
_diffrn_measurement_method \w
_diffrn_radiation_monochromator graphite
_diffrn_radiation_source 'fine-focus sealed tube'
_diffrn_radiation_type MoK\a
_diffrn_radiation_wavelength 0.71073
_diffrn_reflns_av_R_equivalents 0.0337
_diffrn_reflns_limit_h_max 9
_diffrn_reflns_limit_h_min -8
_diffrn_reflns_limit_k_max 13
_diffrn_reflns_limit_k_min -16
_diffrn_reflns_limit_l_max 20
_diffrn_reflns_limit_l_min -22
_diffrn_reflns_number 8199
_diffrn_reflns_theta_full 27.00
_diffrn_reflns_theta_max 27.00
_diffrn_reflns_theta_min 2.290
_diffrn_standards_number 0
_exptl_absorpt_coefficient_mu 0.244
_exptl_absorpt_correction_T_max 0.960
_exptl_absorpt_correction_T_min 0.923
_exptl_absorpt_correction_type multi-scan
_exptl_absorpt_process_details
;
(SADABS; Bruker, 2005)
;
_exptl_crystal_colour yellow
_exptl_crystal_density_diffrn 1.358
_exptl_crystal_density_method 'not measured'
_exptl_crystal_description plate
_exptl_crystal_F_000 704
_exptl_crystal_size_max 0.34
_exptl_crystal_size_mid 0.28
_exptl_crystal_size_min 0.16
_refine_diff_density_max 0.126
_refine_diff_density_min -0.171
_refine_ls_abs_structure_details
;
Flack <i>x</i> determined using 771 quotients
[(<i>I</i>^+^)-(<i>I</i>^-^)]/[(<i>I</i>^+^)+(<i>I</i>^-^)]
(Parsons <i>et al.</i>,  2013)
;
_refine_ls_abs_structure_Flack -0.06(4)
_refine_ls_goodness_of_fit_ref 0.999
_refine_ls_hydrogen_treatment constr
_refine_ls_matrix_type full
_refine_ls_number_parameters 219
_refine_ls_number_reflns 3593
_refine_ls_number_restraints 0
_refine_ls_restrained_S_all 0.999
_refine_ls_R_factor_all 0.0717
_refine_ls_R_factor_gt 0.0425
_refine_ls_shift/su_max 0.000
_refine_ls_shift/su_mean 0.000
_refine_ls_structure_factor_coef Fsqd
_refine_ls_weighting_details 'w=1/[\s^2^(Fo^2^)+(0.0369P)^2^] where P=(Fo^2^+2Fc^2^)/3'
_refine_ls_weighting_scheme calc
_refine_ls_wR_factor_gt 0.0798
_refine_ls_wR_factor_ref 0.0913
_reflns_number_gt 2455
_reflns_number_total 3593
_reflns_threshold_expression I>2\s(I)
_cod_data_source_file hb7419sup1.cif
_cod_data_source_block I
_cod_database_code 2240746
_shelx_space_group_comment
;
The symmetry employed for this shelxl refinement is uniquely defined
by the following loop, which should always be used as a source of
symmetry information in preference to the above space-group names.
They are only intended as comments.
;

loop_
_space_group_symop_operation_xyz
'x, y, z'
'x+1/2, -y+1/2, -z'
'-x, y+1/2, -z+1/2'
'-x+1/2, -y, z+1/2'

loop_
_atom_site_type_symbol
_atom_site_label
_atom_site_fract_x
_atom_site_fract_y
_atom_site_fract_z
_atom_site_U_iso_or_equiv
_atom_site_adp_type
_atom_site_calc_flag
_atom_site_occupancy
C C1 1.0397(4) 0.0392(2) 0.44274(15) 0.0467(7) Uani d 1
C C2 1.1377(5) -0.0394(3) 0.47830(17) 0.0585(9) Uani d 1
H H2 1.0927 -0.1070 0.4786 0.070 Uiso calc 1
C C3 1.3019(5) -0.0158(3) 0.5130(2) 0.0757(11) Uani d 1
H H3 1.3684 -0.0684 0.5366 0.091 Uiso calc 1
C C4 1.3695(5) 0.0835(4) 0.51358(19) 0.0788(11) Uani d 1
H H4 1.4806 0.0983 0.5376 0.095 Uiso calc 1
C C5 1.2721(5) 0.1611(3) 0.47842(19) 0.0754(11) Uani d 1
H H5 1.3174 0.2287 0.4786 0.091 Uiso calc 1
C C6 1.1075(5) 0.1391(3) 0.44288(18) 0.0612(9) Uani d 1
H H6 1.0421 0.1918 0.4190 0.073 Uiso calc 1
C C7 0.7566(4) 0.0745(2) 0.36469(16) 0.0472(7) Uani d 1
C C8 0.6056(4) 0.0103(2) 0.34325(16) 0.0454(7) Uani d 1
C C9 0.6447(4) -0.0886(2) 0.37664(16) 0.0495(7) Uani d 1
C C10 0.5360(5) -0.1872(2) 0.37362(19) 0.0705(10) Uani d 1
H H10A 0.5947 -0.2387 0.4045 0.106 Uiso calc 1
H H10B 0.5305 -0.2115 0.3226 0.106 Uiso calc 1
H H10C 0.4130 -0.1747 0.3918 0.106 Uiso calc 1
C C11 0.4645(4) 0.0533(2) 0.29952(16) 0.0492(8) Uani d 1
C C12 0.3000(4) -0.0007(3) 0.27371(16) 0.0512(8) Uani d 1
H H12 0.2835 -0.0702 0.2864 0.061 Uiso calc 1
C C13 0.1726(4) 0.0468(3) 0.23235(17) 0.0507(8) Uani d 1
H H13 0.1955 0.1162 0.2212 0.061 Uiso calc 1
C C14 0.0018(4) 0.0040(2) 0.20232(15) 0.0455(8) Uani d 1
C C15 -0.0492(5) -0.0993(3) 0.21263(16) 0.0572(8) Uani d 1
H H15 0.0281 -0.1428 0.2400 0.069 Uiso calc 1
C C16 -0.2102(5) -0.1386(3) 0.18351(18) 0.0649(10) Uani d 1
H H16 -0.2405 -0.2080 0.1912 0.078 Uiso calc 1
C C17 -0.3274(5) -0.0754(3) 0.1427(2) 0.0672(10) Uani d 1
H H17 -0.4368 -0.1020 0.1232 0.081 Uiso calc 1
C C18 -0.2818(5) 0.0269(3) 0.13120(18) 0.0625(9) Uani d 1
H H18 -0.3598 0.0699 0.1036 0.075 Uiso calc 1
C C19 -0.1203(4) 0.0655(2) 0.16072(15) 0.0481(8) Uani d 1
Cl Cl1 -0.06694(12) 0.19522(6) 0.14234(5) 0.0687(3) Uani d 1
N N1 0.8699(3) 0.01404(19) 0.40719(13) 0.0472(6) Uani d 1
N N2 0.7992(4) -0.0870(2) 0.41388(14) 0.0539(7) Uani d 1
O O1 0.7814(3) 0.16964(16) 0.34743(13) 0.0638(6) Uani d 1
O O2 0.4797(3) 0.15046(17) 0.28011(14) 0.0659(7) Uani d 1
H H2A 0.5725 0.1754 0.2995 0.099 Uiso calc 1

loop_
_atom_site_aniso_label
_atom_site_aniso_U_11
_atom_site_aniso_U_22
_atom_site_aniso_U_33
_atom_site_aniso_U_12
_atom_site_aniso_U_13
_atom_site_aniso_U_23
C1 0.0501(18) 0.0511(19) 0.0389(15) 0.0025(16) -0.0027(14) -0.0056(14)
C2 0.065(2) 0.060(2) 0.0516(18) 0.0003(18) -0.0134(17) 0.0015(16)
C3 0.078(3) 0.083(3) 0.065(2) 0.009(2) -0.030(2) 0.005(2)
C4 0.067(2) 0.097(3) 0.072(2) -0.009(2) -0.028(2) 0.000(2)
C5 0.076(3) 0.075(3) 0.076(2) -0.018(2) -0.020(2) -0.003(2)
C6 0.063(2) 0.059(2) 0.062(2) -0.0041(17) -0.0131(18) -0.0029(17)
C7 0.0489(18) 0.0464(19) 0.0461(16) 0.0063(15) -0.0043(15) -0.0001(15)
C8 0.0464(18) 0.0436(18) 0.0463(16) 0.0051(14) -0.0026(14) -0.0017(14)
C9 0.0484(18) 0.0452(18) 0.0549(18) 0.0022(15) -0.0027(15) -0.0021(15)
C10 0.071(2) 0.048(2) 0.093(3) -0.0056(19) -0.021(2) 0.0053(19)
C11 0.0522(19) 0.0455(19) 0.0500(17) 0.0059(16) 0.0014(15) -0.0019(14)
C12 0.0507(19) 0.049(2) 0.0538(17) 0.0027(16) -0.0040(16) 0.0020(16)
C13 0.049(2) 0.051(2) 0.0522(17) 0.0037(16) -0.0020(15) 0.0016(15)
C14 0.0431(18) 0.051(2) 0.0422(15) 0.0051(15) 0.0016(13) -0.0021(14)
C15 0.060(2) 0.056(2) 0.0559(19) 0.0020(19) 0.0010(17) 0.0079(16)
C16 0.067(2) 0.060(2) 0.068(2) -0.015(2) 0.007(2) -0.0019(18)
C17 0.051(2) 0.079(3) 0.072(2) -0.009(2) 0.0011(18) -0.016(2)
C18 0.053(2) 0.070(2) 0.064(2) 0.0112(18) -0.0118(17) -0.0112(19)
C19 0.0488(18) 0.045(2) 0.0500(17) 0.0073(15) 0.0004(15) -0.0081(15)
Cl1 0.0766(6) 0.0463(5) 0.0832(6) 0.0147(5) -0.0178(5) -0.0019(5)
N1 0.0470(15) 0.0445(16) 0.0502(14) 0.0025(12) -0.0078(12) -0.0009(12)
N2 0.0547(16) 0.0438(16) 0.0631(17) -0.0022(14) -0.0102(13) 0.0033(13)
O1 0.0687(14) 0.0432(13) 0.0794(15) -0.0022(11) -0.0151(13) 0.0083(12)
O2 0.0594(15) 0.0523(15) 0.0860(17) 0.0026(11) -0.0196(13) 0.0104(13)

loop_
_atom_type_symbol
_atom_type_description
_atom_type_scat_dispersion_real
_atom_type_scat_dispersion_imag
_atom_type_scat_source
C C 0.0033 0.0016 'International Tables Vol C Tables 4.2.6.8 and 6.1.1.4'
H H 0.0000 0.0000 'International Tables Vol C Tables 4.2.6.8 and 6.1.1.4'
N N 0.0061 0.0033 'International Tables Vol C Tables 4.2.6.8 and 6.1.1.4'
O O 0.0106 0.0060 'International Tables Vol C Tables 4.2.6.8 and 6.1.1.4'
Cl Cl 0.1484 0.1585 'International Tables Vol C Tables 4.2.6.8 and 6.1.1.4'

loop_
_geom_angle_atom_site_label_1
_geom_angle_atom_site_label_2
_geom_angle_atom_site_label_3
_geom_angle
C6 C1 C2 119.9(3)
C6 C1 N1 121.5(3)
C2 C1 N1 118.6(3)
C3 C2 C1 119.1(3)
C3 C2 H2 120.4
C1 C2 H2 120.4
C4 C3 C2 121.2(4)
C4 C3 H3 119.4
C2 C3 H3 119.4
C3 C4 C5 119.5(4)
C3 C4 H4 120.2
C5 C4 H4 120.2
C4 C5 C6 120.2(4)
C4 C5 H5 119.9
C6 C5 H5 119.9
C1 C6 C5 120.0(3)
C1 C6 H6 120.0
C5 C6 H6 120.0
O1 C7 N1 126.8(3)
O1 C7 C8 127.0(3)
N1 C7 C8 106.3(3)
C11 C8 C7 118.8(3)
C11 C8 C9 136.6(3)
C7 C8 C9 104.7(3)
N2 C9 C8 111.5(3)
N2 C9 C10 118.9(3)
C8 C9 C10 129.5(3)
C9 C10 H10A 109.5
C9 C10 H10B 109.5
H10A C10 H10B 109.5
C9 C10 H10C 109.5
H10A C10 H10C 109.5
H10B C10 H10C 109.5
O2 C11 C8 117.8(3)
O2 C11 C12 116.4(3)
C8 C11 C12 125.8(3)
C13 C12 C11 121.6(3)
C13 C12 H12 119.2
C11 C12 H12 119.2
C12 C13 C14 128.2(3)
C12 C13 H13 115.9
C14 C13 H13 115.9
C15 C14 C19 116.3(3)
C15 C14 C13 122.6(3)
C19 C14 C13 121.1(3)
C16 C15 C14 121.9(3)
C16 C15 H15 119.1
C14 C15 H15 119.1
C15 C16 C17 120.1(3)
C15 C16 H16 119.9
C17 C16 H16 119.9
C18 C17 C16 119.8(3)
C18 C17 H17 120.1
C16 C17 H17 120.1
C17 C18 C19 119.6(3)
C17 C18 H18 120.2
C19 C18 H18 120.2
C18 C19 C14 122.4(3)
C18 C19 Cl1 117.5(2)
C14 C19 Cl1 120.1(2)
C7 N1 N2 111.0(2)
C7 N1 C1 129.7(3)
N2 N1 C1 119.3(2)
C9 N2 N1 106.5(2)
C11 O2 H2A 109.5

loop_
_geom_bond_atom_site_label_1
_geom_bond_atom_site_label_2
_geom_bond_distance
C1 C6 1.377(4)
C1 C2 1.387(4)
C1 N1 1.419(4)
C2 C3 1.372(4)
C2 H2 0.9300
C3 C4 1.370(5)
C3 H3 0.9300
C4 C5 1.373(5)
C4 H4 0.9300
C5 C6 1.377(4)
C5 H5 0.9300
C6 H6 0.9300
C7 O1 1.276(3)
C7 N1 1.360(3)
C7 C8 1.421(4)
C8 C11 1.397(4)
C8 C9 1.433(4)
C9 N2 1.299(4)
C9 C10 1.494(4)
C10 H10A 0.9600
C10 H10B 0.9600
C10 H10C 0.9600
C11 O2 1.302(3)
C11 C12 1.453(4)
C12 C13 1.328(4)
C12 H12 0.9300
C13 C14 1.454(4)
C13 H13 0.9300
C14 C15 1.392(4)
C14 C19 1.398(4)
C15 C16 1.372(5)
C15 H15 0.9300
C16 C17 1.381(5)
C16 H16 0.9300
C17 C18 1.373(5)
C17 H17 0.9300
C18 C19 1.374(4)
C18 H18 0.9300
C19 Cl1 1.745(3)
N1 N2 1.403(3)
O2 H2A 0.8200

loop_
_geom_hbond_atom_site_label_D
_geom_hbond_atom_site_label_H
_geom_hbond_atom_site_label_A
_geom_hbond_site_symmetry_A
_geom_hbond_distance_DH
_geom_hbond_distance_HA
_geom_hbond_distance_DA
_geom_hbond_angle_DHA
O2 H2A O1 . 0.82 1.74 2.501(3) 154
C6 H6 O1 . 0.93 2.29 2.933(4) 126
C10 H10B O2 3_645 0.96 2.55 3.444(4) 155
C16 H16 O2 3_545 0.93 2.56 3.405(4) 151

loop_
_geom_torsion_atom_site_label_1
_geom_torsion_atom_site_label_2
_geom_torsion_atom_site_label_3
_geom_torsion_atom_site_label_4
_geom_torsion
C6 C1 C2 C3 -0.2(5)
N1 C1 C2 C3 -179.9(3)
C1 C2 C3 C4 0.5(5)
C2 C3 C4 C5 -0.4(6)
C3 C4 C5 C6 0.0(6)
C2 C1 C6 C5 -0.1(5)
N1 C1 C6 C5 179.5(3)
C4 C5 C6 C1 0.2(5)
O1 C7 C8 C11 -1.1(5)
N1 C7 C8 C11 179.1(2)
O1 C7 C8 C9 179.7(3)
N1 C7 C8 C9 -0.1(3)
C11 C8 C9 N2 -179.1(3)
C7 C8 C9 N2 -0.1(3)
C11 C8 C9 C10 1.1(6)
C7 C8 C9 C10 -179.8(3)
C7 C8 C11 O2 0.5(4)
C9 C8 C11 O2 179.4(3)
C7 C8 C11 C12 -179.1(3)
C9 C8 C11 C12 -0.2(5)
O2 C11 C12 C13 0.2(5)
C8 C11 C12 C13 179.8(3)
C11 C12 C13 C14 180.0(3)
C12 C13 C14 C15 -1.7(5)
C12 C13 C14 C19 178.7(3)
C19 C14 C15 C16 0.1(4)
C13 C14 C15 C16 -179.6(3)
C14 C15 C16 C17 -0.1(5)
C15 C16 C17 C18 0.3(5)
C16 C17 C18 C19 -0.3(5)
C17 C18 C19 C14 0.3(5)
C17 C18 C19 Cl1 178.5(2)
C15 C14 C19 C18 -0.2(4)
C13 C14 C19 C18 179.5(3)
C15 C14 C19 Cl1 -178.3(2)
C13 C14 C19 Cl1 1.3(4)
O1 C7 N1 N2 -179.5(3)
C8 C7 N1 N2 0.3(3)
O1 C7 N1 C1 0.2(5)
C8 C7 N1 C1 -180.0(2)
C6 C1 N1 C7 5.6(5)
C2 C1 N1 C7 -174.8(3)
C6 C1 N1 N2 -174.8(3)
C2 C1 N1 N2 4.9(4)
C8 C9 N2 N1 0.3(3)
C10 C9 N2 N1 -179.9(2)
C7 N1 N2 C9 -0.4(3)
C1 N1 N2 C9 179.9(2)

_cod_database_fobs_code 2240746
